data_1559003
loop_
_publ_author_name
'Kotila, Sirpa'
'Valkonen, Jussi'

_publ_section_title
;
 Cooper(II) Complexes of 2-Amino-2-hydroxymethyl-1,3-propanediol. Part 2.
 Synthesis, Structure and Thermal Behavior of
 cis-[2-amino-2-hydroxymethyl-1,3-propanediol(1,3)-O,O',N][2-amino-2-
 hydroxymethyl-1,3-propanediolato(1-)-O,N]nitratocopper(II),
 [Cu(C4H10NO3)(C4H11NO3)(NO3)], and cis-[2-Amino-2-hydroxymethyl-1,3-
 propanediol(1,3-)-O,O',N][2-amino-2-hydroxymethyl-1,3-propanediolato(1,3-)
 -O,O',N]copper(II) Sodium Bis(perchlorate),
 [Cu(C4H10NO3)(C4H11NO3)]Na(ClO4)2
;
_journal_name_full 'Acta Chemica Scandinavica'
_journal_page_first 957
_journal_page_last 964
_journal_paper_doi 10.3891/acta.chem.scand.47-0957
_journal_volume 47
_journal_year 1993
_chemical_formula_sum 'C8 H21 Cu N3 O9'
_chemical_formula_weight 366.81
_chemical_name_common
;
[Cu(C4H10NO3)(C4H11NO3)(NO3)]
;
_space_group_IT_number 14
_space_group_name_Hall '-P 2ybc'
_space_group_name_H-M_alt 'P 1 21/c 1'
_symmetry_cell_setting monoclinic
_symmetry_Int_Tables_number 14
_symmetry_space_group_name_Hall '-P 2ybc'
_symmetry_space_group_name_H-M 'P 1 21/c 1'
_cell_angle_alpha 90.
_cell_angle_beta 110.54(1)
_cell_angle_gamma 90.
_cell_formula_units_Z 4
_cell_length_a 10.246(2)
_cell_length_b 6.950(1)
_cell_length_c 21.313(3)
_cell_volume 1421.2(4)
_diffrn_ambient_temperature 294
_diffrn_radiation_probe x-ray
_diffrn_radiation_type MoK\a
_diffrn_radiation_wavelength 0.71073
_exptl_absorpt_coefficient_mu 1.586
_exptl_crystal_density_diffrn 1.71
_exptl_crystal_F_000 764
_refine_ls_goodness_of_fit_ref 1.103
_refine_ls_number_parameters 190
_refine_ls_number_reflns 3418
_refine_ls_R_factor_gt 0.032
_refine_ls_wR_factor_gt 0.035
_cod_data_source_file Acta-Chem-Scand-1993-47-957-1.cif
_cod_data_source_block 1
_cod_original_sg_symbol_H-M 'P 21/c'
_cod_database_code 1559003

loop_
_space_group_symop_id
_space_group_symop_operation_xyz
1 x,y,z
2 -x,1/2+y,1/2-z
3 -x,-y,-z
4 x,1/2-y,1/2+z

loop_
_atom_site_label
_atom_site_type_symbol
_atom_site_thermal_displace_type
_atom_site_fract_x
_atom_site_fract_y
_atom_site_fract_z
_atom_site_occupancy
_atom_site_U_iso_or_equiv
_atom_site_calc_flag
_atom_site_refinement_flags
_atom_site_disorder_assembly
_atom_site_disorder_group
Cu Cu Uiso 0.31081(3) 0.72289(4) 0.49991(1) 1.000 0.0176(1) . . . .
O1 O Uiso 0.1942(2) 0.3927(3) 0.48183(9) 1.000 0.0361(5) . . . .
O2 O Uiso 0.1372(3) 0.3885(3) 0.57070(10) 1.000 0.0548(6) . . . .
O3 O Uiso 0.0771(2) 0.1547(3) 0.50070(10) 1.000 0.0380(5) . . . .
O11 O Uiso 0.4874(2) 0.6421(3) 0.57072(8) 1.000 0.0224(4) . . . .
O12 O Uiso 0.4171(2) 1.0431(3) 0.55832(9) 1.000 0.0300(5) . . . .
O13 O Uiso 0.3046(2) 0.6283(3) 0.71379(9) 1.000 0.0396(5) . . . .
O21 O Uiso 0.3852(2) 0.6746(2) 0.43011(7) 1.000 0.0187(4) . . . .
O22 O Uiso 0.1324(2) 1.1818(3) 0.36446(9) 1.000 0.0298(5) . . . .
O23 O Uiso 0.0672(2) 0.8215(3) 0.24460(8) 1.000 0.0337(5) . . . .
N1 N Uiso 0.1362(2) 0.3119(3) 0.51770(10) 1.000 0.0269(5) . . . .
N11 N Uiso 0.2467(2) 0.7720(3) 0.57679(8) 1.000 0.0193(4) . . . .
N21 N Uiso 0.1371(2) 0.8118(3) 0.42740(9) 1.000 0.0196(4) . . . .
C11 C Uiso 0.4808(2) 0.6652(4) 0.63640(10) 1.000 0.0229(5) . . . .
C12 C Uiso 0.3726(2) 0.8195(3) 0.63470(10) 1.000 0.0187(5) . . . .
C13 C Uiso 0.4163(2) 1.0231(4) 0.62450(10) 1.000 0.0256(5) . . . .
C14 C Uiso 0.3467(3) 0.8145(4) 0.70120(10) 1.000 0.0305(6) . . . .
C21 C Uiso 0.2760(2) 0.6790(3) 0.36660(10) 1.000 0.0196(5) . . . .
C22 C Uiso 0.1676(2) 0.8345(3) 0.36470(10) 1.000 0.0168(4) . . . .
C23 C Uiso 0.2292(2) 1.0342(3) 0.36480(10) 1.000 0.0206(5) . . . .
C24 C Uiso 0.0348(2) 0.8061(4) 0.30400(10) 1.000 0.0229(5) . . . .

loop_
_atom_type_symbol
_atom_type_description
_atom_type_scat_dispersion_real
_atom_type_scat_dispersion_imag
_atom_type_scat_source
C C 0.0033 0.0016 ' International Tables Vol C Tables 4.2.6.8 and 6.1.1.4'
Cu Cu 0.3201 1.2651 ' International Tables Vol C Tables 4.2.6.8 and 6.1.1.4'
N N 0.0061 0.0033 ' International Tables Vol C Tables 4.2.6.8 and 6.1.1.4'
O O 0.0106 0.0060 ' International Tables Vol C Tables 4.2.6.8 and 6.1.1.4'

loop_
_geom_angle_atom_site_label_1
_geom_angle_atom_site_label_2
_geom_angle_atom_site_label_3
_geom_angle
_geom_angle_site_symmetry_1
_geom_angle_site_symmetry_2
_geom_angle_site_symmetry_3
_geom_angle_publ_flag
O1 Cu O11 96.54(8) . . . yes
O1 Cu O12 159.78(6) . . . yes
O1 Cu O21 91.02(7) . . . yes
O1 Cu N11 90.36(8) . . . yes
O1 Cu N21 85.34(8) . . . yes
O11 Cu O12 76.18(7) . . . yes
O11 Cu O21 92.05(8) . . . yes
O11 Cu N11 84.21(8) . . . yes
O11 Cu N21 177.79(9) . . . yes
O12 Cu O21 107.88(7) . . . yes
O12 Cu N11 70.33(8) . . . yes
O12 Cu N21 102.44(8) . . . yes
O21 Cu N11 176.14(8) . . . yes
O21 Cu N21 86.74(8) . . . yes
N11 Cu N21 96.97(8) . . . yes
Cu O1 N1 127.40(15) . . . yes
Cu O11 C11 111.56(15) . . . yes
Cu O12 C13 104.17(15) . . . yes
Cu O21 C21 109.84(15) . . . yes
O1 N1 O2 120.5(2) . . . yes
O1 N1 O3 120.3(2) . . . yes
O2 N1 O3 119.3(2) . . . yes
Cu N11 C12 106.36(14) . . . yes
Cu N21 C22 108.48(14) . . . yes
O11 C11 C12 109.66(18) . . . yes
N11 C12 C11 106.01(17) . . . yes
N11 C12 C13 107.63(17) . . . yes
N11 C12 C14 112.61(19) . . . yes
C11 C12 C13 114.01(19) . . . no
C11 C12 C14 108.72(18) . . . no
C13 C12 C14 107.96(18) . . . no
O12 C13 C12 109.71(19) . . . yes
O13 C14 C12 111.02(19) . . . yes
O21 C21 C22 111.07(17) . . . yes
N21 C22 C21 106.23(17) . . . yes
N21 C22 C23 108.27(17) . . . yes
N21 C22 C24 110.05(18) . . . yes
C21 C22 C23 110.15(18) . . . no
C21 C22 C24 110.60(18) . . . no
C23 C22 C24 111.38(18) . . . no
O22 C23 C22 111.61(18) . . . yes
O23 C24 C22 109.15(18) . . . yes

loop_
_geom_bond_atom_site_label_1
_geom_bond_atom_site_label_2
_geom_bond_distance
_geom_bond_site_symmetry_1
_geom_bond_site_symmetry_2
_geom_bond_publ_flag
Cu O1 2.553(2) . . yes
Cu O11 1.9876(19) . . yes
Cu O12 2.596(2) . . yes
Cu O21 1.9242(18) . . yes
Cu N11 1.9970(19) . . yes
Cu N21 2.002(2) . . yes
O1 N1 1.254(3) . . yes
O2 N1 1.246(3) . . yes
O3 N1 1.240(3) . . yes
O11 C11 1.434(3) . . yes
O12 C13 1.420(3) . . yes
O13 C14 1.419(4) . . yes
O21 C21 1.422(3) . . yes
O22 C23 1.425(3) . . yes
O23 C24 1.421(3) . . yes
N11 C12 1.476(3) . . yes
N21 C22 1.484(3) . . yes
C11 C12 1.534(3) . . no
C12 C13 1.523(3) . . no
C12 C14 1.531(3) . . no
C21 C22 1.540(3) . . no
C22 C23 1.524(3) . . no
C22 C24 1.526(3) . . no

loop_
_geom_torsion_atom_site_label_1
_geom_torsion_atom_site_label_2
_geom_torsion_atom_site_label_3
_geom_torsion_atom_site_label_4
_geom_torsion
_geom_torsion_site_symmetry_1
_geom_torsion_site_symmetry_2
_geom_torsion_site_symmetry_3
_geom_torsion_site_symmetry_4
_geom_torsion_publ_flag
O11 Cu O1 N1 78.4(2) . . . . no
O12 Cu O1 N1 11.0(3) . . . . no
O21 Cu O1 N1 170.6(2) . . . . no
N11 Cu O1 N1 -5.8(2) . . . . no
N21 Cu O1 N1 -102.8(2) . . . . no
O1 Cu O11 C11 -91.63(17) . . . . no
O12 Cu O11 C11 69.19(17) . . . . no
O21 Cu O11 C11 177.10(17) . . . . no
N11 Cu O11 C11 -1.94(17) . . . . no
O1 Cu O12 C13 6.1(3) . . . . no
O11 Cu O12 C13 -64.70(15) . . . . no
O21 Cu O12 C13 -152.37(14) . . . . no
N11 Cu O12 C13 24.02(14) . . . . no
N21 Cu O12 C13 117.06(15) . . . . no
O1 Cu O21 C21 71.36(13) . . . . no
O11 Cu O21 C21 167.94(13) . . . . no
O12 Cu O21 C21 -115.93(13) . . . . no
N21 Cu O21 C21 -13.91(13) . . . . no
O1 Cu N11 C12 125.03(14) . . . . no
O11 Cu N11 C12 28.50(14) . . . . no
O12 Cu N11 C12 -48.86(13) . . . . no
N21 Cu N11 C12 -149.62(14) . . . . no
O1 Cu N21 C22 -103.50(14) . . . . no
O12 Cu N21 C22 95.39(14) . . . . no
O21 Cu N21 C22 -12.21(14) . . . . no
N11 Cu N21 C22 166.71(14) . . . . no
Cu O1 N1 O2 -3.8(3) . . . . no
Cu O1 N1 O3 176.13(17) . . . . no
Cu O11 C11 C12 -24.5(2) . . . . no
Cu O12 C13 C12 7.1(2) . . . . no
Cu O21 C21 C22 36.93(19) . . . . no
Cu N11 C12 C11 -47.68(18) . . . . no
Cu N11 C12 C13 74.69(18) . . . . no
Cu N11 C12 C14 -166.44(16) . . . . no
Cu N21 C22 C21 33.06(19) . . . . no
Cu N21 C22 C23 -85.23(17) . . . . no
Cu N21 C22 C24 152.82(16) . . . . no
O11 C11 C12 N11 47.9(2) . . . . no
O11 C11 C12 C13 -70.4(2) . . . . no
O11 C11 C12 C14 169.2(2) . . . . no
N11 C12 C13 O12 -47.8(2) . . . . no
C11 C12 C13 O12 69.5(2) . . . . no
C14 C12 C13 O12 -169.60(19) . . . . no
N11 C12 C14 O13 61.0(3) . . . . no
C11 C12 C14 O13 -56.2(3) . . . . no
C13 C12 C14 O13 179.7(2) . . . . no
O21 C21 C22 N21 -46.6(2) . . . . no
O21 C21 C22 C23 70.5(2) . . . . no
O21 C21 C22 C24 -165.96(17) . . . . no
N21 C22 C23 O22 -63.0(2) . . . . no
C21 C22 C23 O22 -178.79(16) . . . . no
C24 C22 C23 O22 58.1(2) . . . . no
N21 C22 C24 O23 -177.91(19) . . . . no
C21 C22 C24 O23 -60.8(2) . . . . no
C23 C22 C24 O23 62.0(3) . . . . no
